data_4510551
loop_
_publ_author_name
'Rub\<ci\'c, Mirta'
'Gali\'c, Nives'
'Halasz, Ivan'
'Jedna\<cak, Tomislav'
'Juda\<s, Nenad'
'Plavec, Janez'
'\<Sket, Primo\<z'
'Novak, Predrag'

_publ_section_title
;
 Multiple Solid Forms of 1,5-Bis(salicylidene)carbohydrazide:
 Polymorph-Modulated Thermal Reactivity
;
_journal_issue 6
_journal_name_full 'Crystal Growth &amp; Design'
_journal_page_first 2900
_journal_paper_doi 10.1021/cg500203k
_journal_volume 14
_journal_year 2014
_chemical_formula_moiety 'C15 H14 N4 O3'
_chemical_formula_sum 'C15 H14 N4 O3'
_chemical_formula_weight 298.30
_chemical_name_systematic 1,5-bis(salicylidene)carbohydrazide
_space_group_IT_number 41
_symmetry_cell_setting orthorhombic
_symmetry_space_group_name_Hall 'A 2 -2ab'
_symmetry_space_group_name_H-M 'A b a 2'
_atom_sites_solution_hydrogens geom
_atom_sites_solution_primary direct
_atom_sites_solution_secondary difmap
_audit_creation_method SHELXL-97
_cell_angle_alpha 90.00
_cell_angle_beta 90.00
_cell_angle_gamma 90.00
_cell_formula_units_Z 4
_cell_length_a 14.5908(6)
_cell_length_b 9.3764(4)
_cell_length_c 10.3283(3)
_cell_measurement_reflns_used 1826
_cell_measurement_temperature 295(2)
_cell_measurement_theta_max 29.2954
_cell_measurement_theta_min 4.1777
_cell_volume 1413.01(9)
_computing_cell_refinement
;
CrysAlisPro, Oxford Diffraction Ltd.,
Version 1.171.34.44 (release 25-10-2010 CrysAlis171 .NET)
(compiled Oct 25 2010,18:11:34)
;
_computing_data_collection
;
CrysAlisPro, Oxford Diffraction Ltd.,
Version 1.171.34.44 (release 25-10-2010 CrysAlis171 .NET)
(compiled Oct 25 2010,18:11:34)
;
_computing_data_reduction
;
CrysAlisPro, Oxford Diffraction Ltd.,
Version 1.171.34.44 (release 25-10-2010 CrysAlis171 .NET)
(compiled Oct 25 2010,18:11:34)
;
_computing_structure_refinement 'SHELXL-97 (Sheldrick, 1997)'
_computing_structure_solution 'SHELXS-97 (Sheldrick, 1997)'
_diffrn_ambient_temperature 295(2)
_diffrn_detector_area_resol_mean 16.3426
_diffrn_measured_fraction_theta_full 0.981
_diffrn_measured_fraction_theta_max 0.981
_diffrn_measurement_device_type 'Xcalibur, Sapphire3'
_diffrn_measurement_method '\w scans'
_diffrn_radiation_monochromator graphite
_diffrn_radiation_source 'Enhance (Mo) X-ray Source'
_diffrn_radiation_type 'Mo K\a'
_diffrn_radiation_wavelength 0.71073
_diffrn_reflns_av_R_equivalents 0.0293
_diffrn_reflns_av_sigmaI/netI 0.0222
_diffrn_reflns_limit_h_max 16
_diffrn_reflns_limit_h_min -19
_diffrn_reflns_limit_k_max 11
_diffrn_reflns_limit_k_min -11
_diffrn_reflns_limit_l_max 13
_diffrn_reflns_limit_l_min -13
_diffrn_reflns_number 4886
_diffrn_reflns_theta_full 27.67
_diffrn_reflns_theta_max 27.67
_diffrn_reflns_theta_min 4.35
_exptl_absorpt_coefficient_mu 0.101
_exptl_absorpt_correction_T_max 1.00000
_exptl_absorpt_correction_T_min 0.97534
_exptl_absorpt_correction_type multi-scan
_exptl_absorpt_process_details
;
CrysAlisPro, Oxford Diffraction Ltd.,
Version 1.171.34.44 (release 25-10-2010 CrysAlis171 .NET)
(compiled Oct 25 2010,18:11:34)
Empirical absorption correction using spherical harmonics,
 implemented in SCALE3 ABSPACK scaling algorithm.
;
_exptl_crystal_colour 'pale yellow'
_exptl_crystal_density_diffrn 1.402
_exptl_crystal_density_method 'not measured'
_exptl_crystal_description prism
_exptl_crystal_F_000 624
_exptl_crystal_size_max 0.18
_exptl_crystal_size_mid 0.17
_exptl_crystal_size_min 0.09
_refine_diff_density_max 0.116
_refine_diff_density_min -0.149
_refine_diff_density_rms 0.030
_refine_ls_extinction_method none
_refine_ls_goodness_of_fit_ref 1.093
_refine_ls_hydrogen_treatment mixed
_refine_ls_matrix_type full
_refine_ls_number_parameters 107
_refine_ls_number_reflns 858
_refine_ls_number_restraints 3
_refine_ls_restrained_S_all 1.091
_refine_ls_R_factor_all 0.0502
_refine_ls_R_factor_gt 0.0368
_refine_ls_shift/su_max 0.001
_refine_ls_shift/su_mean 0.000
_refine_ls_structure_factor_coef Fsqd
_refine_ls_weighting_details 'calc w=1/[\s^2^(Fo^2^)+(0.0534P)^2^+0.0089P] where P=(Fo^2^+2Fc^2^)/3'
_refine_ls_weighting_scheme calc
_refine_ls_wR_factor_gt 0.0855
_refine_ls_wR_factor_ref 0.0910
_reflns_number_gt 695
_reflns_number_total 858
_reflns_threshold_expression >2sigma(I)
_cod_data_source_file cg500203k_si_001.cif
_cod_data_source_block II
_cod_depositor_comments 'Adding full bibliography for 4510550--4510553.cif.'
_cod_original_sg_symbol_Hall 'A 2 -2ac'
_cod_database_code 4510551

loop_
_symmetry_equiv_pos_as_xyz
'x, y, z'
'-x, -y, z'
'-x+1/2, y+1/2, z'
'x+1/2, -y+1/2, z'
'x, y+1/2, z+1/2'
'-x, -y+1/2, z+1/2'
'-x+1/2, y+1, z+1/2'
'x+1/2, -y+1, z+1/2'

loop_
_atom_site_label
_atom_site_type_symbol
_atom_site_fract_x
_atom_site_fract_y
_atom_site_fract_z
_atom_site_U_iso_or_equiv
_atom_site_adp_type
_atom_site_occupancy
_atom_site_symmetry_multiplicity
_atom_site_calc_flag
_atom_site_refinement_flags
C8 C 0.5000 0.0000 0.2063(3) 0.0451(7) Uani 1 2 d S
N1 N 0.55826(12) 0.23272(19) 0.22506(17) 0.0443(5) Uani 1 1 d .
O1 O 0.59629(13) 0.37701(18) 0.02034(18) 0.0550(5) Uani 1 1 d D
H1O H 0.580(2) 0.306(2) 0.063(3) 0.066 Uiso 1 1 d D
N2 N 0.52436(15) 0.1136(2) 0.28287(18) 0.0490(5) Uani 1 1 d D
H2N H 0.507(2) 0.111(3) 0.362(2) 0.059 Uiso 1 1 d D
C7 C 0.57670(16) 0.3413(2) 0.2960(2) 0.0434(5) Uani 1 1 d .
H7 H 0.5654 0.3384 0.3845 0.052 Uiso 1 1 calc R
C6 C 0.61522(13) 0.4684(2) 0.2376(2) 0.0406(5) Uani 1 1 d .
O2 O 0.5000 0.0000 0.0894(2) 0.0596(7) Uani 1 2 d S
C2 C 0.66278(18) 0.6039(3) 0.0506(2) 0.0544(7) Uani 1 1 d .
H2 H 0.6695 0.6124 -0.0386 0.065 Uiso 1 1 calc R
C1 C 0.62444(13) 0.4813(2) 0.1031(2) 0.0421(5) Uani 1 1 d .
C5 C 0.64379(16) 0.5811(2) 0.3153(2) 0.0501(6) Uani 1 1 d .
H5 H 0.6375 0.5741 0.4047 0.060 Uiso 1 1 calc R
C4 C 0.68127(18) 0.7032(3) 0.2624(3) 0.0586(7) Uani 1 1 d .
H4 H 0.6998 0.7779 0.3154 0.070 Uiso 1 1 calc R
C3 C 0.69079(18) 0.7127(3) 0.1306(3) 0.0599(7) Uani 1 1 d .
H3 H 0.7166 0.7943 0.0947 0.072 Uiso 1 1 calc R

loop_
_atom_site_aniso_label
_atom_site_aniso_U_11
_atom_site_aniso_U_22
_atom_site_aniso_U_33
_atom_site_aniso_U_23
_atom_site_aniso_U_13
_atom_site_aniso_U_12
C8 0.0562(18) 0.0410(18) 0.0380(17) 0.000 0.000 -0.0004(13)
N1 0.0536(11) 0.0397(11) 0.0397(10) 0.0012(9) 0.0001(8) -0.0025(8)
O1 0.0785(12) 0.0512(10) 0.0352(8) -0.0001(8) -0.0018(8) -0.0072(9)
N2 0.0745(15) 0.0389(11) 0.0336(10) 0.0025(9) 0.0038(9) -0.0082(9)
C7 0.0532(13) 0.0433(12) 0.0337(10) -0.0005(9) 0.0011(9) -0.0001(10)
C6 0.0418(11) 0.0409(12) 0.0392(11) -0.0022(10) -0.0012(9) 0.0006(9)
O2 0.0919(18) 0.0544(15) 0.0324(12) 0.000 0.000 -0.0088(13)
C2 0.0571(15) 0.0595(16) 0.0466(14) 0.0089(12) 0.0015(11) -0.0061(12)
C1 0.0464(12) 0.0423(12) 0.0374(11) -0.0002(10) -0.0026(9) 0.0027(10)
C5 0.0556(14) 0.0496(14) 0.0452(12) -0.0056(11) -0.0021(11) -0.0026(11)
C4 0.0575(14) 0.0501(15) 0.0681(16) -0.0089(13) -0.0030(13) -0.0118(11)
C3 0.0573(15) 0.0527(16) 0.0697(18) 0.0087(14) 0.0020(13) -0.0125(12)

loop_
_atom_type_symbol
_atom_type_description
_atom_type_scat_dispersion_real
_atom_type_scat_dispersion_imag
_atom_type_scat_source
C C 0.0033 0.0016 'International Tables Vol C Tables 4.2.6.8 and 6.1.1.4'
H H 0.0000 0.0000 'International Tables Vol C Tables 4.2.6.8 and 6.1.1.4'
N N 0.0061 0.0033 'International Tables Vol C Tables 4.2.6.8 and 6.1.1.4'
O O 0.0106 0.0060 'International Tables Vol C Tables 4.2.6.8 and 6.1.1.4'

loop_
_geom_angle_atom_site_label_1
_geom_angle_atom_site_label_2
_geom_angle_atom_site_label_3
_geom_angle
_geom_angle_site_symmetry_3
O2 C8 N2 125.16(13) .
O2 C8 N2 125.16(13) 2_655
N2 C8 N2 109.7(3) 2_655
C7 N1 N2 118.52(17) .
C1 O1 H1O 109(2) .
N1 N2 C8 118.57(18) .
N1 N2 H2N 123.2(18) .
C8 N2 H2N 117.0(19) .
N1 C7 C6 119.77(18) .
N1 C7 H7 120.1 .
C6 C7 H7 120.1 .
C5 C6 C1 118.6(2) .
C5 C6 C7 120.03(19) .
C1 C6 C7 121.40(19) .
C3 C2 C1 120.0(2) .
C3 C2 H2 120.0 .
C1 C2 H2 120.0 .
O1 C1 C2 118.1(2) .
O1 C1 C6 122.1(2) .
C2 C1 C6 119.8(2) .
C4 C5 C6 121.3(2) .
C4 C5 H5 119.4 .
C6 C5 H5 119.4 .
C3 C4 C5 119.2(3) .
C3 C4 H4 120.4 .
C5 C4 H4 120.4 .
C4 C3 C2 121.2(2) .
C4 C3 H3 119.4 .
C2 C3 H3 119.4 .

loop_
_geom_bond_atom_site_label_1
_geom_bond_atom_site_label_2
_geom_bond_distance
_geom_bond_site_symmetry_2
C8 O2 1.207(4) .
C8 N2 1.374(3) .
C8 N2 1.374(3) 2_655
N1 C7 1.282(3) .
N1 N2 1.359(2) .
O1 C1 1.362(3) .
O1 H1O 0.836(18) .
N2 H2N 0.861(18) .
C7 C6 1.449(3) .
C7 H7 0.9300 .
C6 C5 1.391(3) .
C6 C1 1.401(3) .
C2 C3 1.375(4) .
C2 C1 1.388(3) .
C2 H2 0.9300 .
C5 C4 1.382(4) .
C5 H5 0.9300 .
C4 C3 1.371(4) .
C4 H4 0.9300 .
C3 H3 0.9300 .
